data_7201858
loop_
_publ_author_name
'Kuan, Fong Sheen'
'Yei Ho, Soo'
'Tadbuppa, Primjira P.'
'Tiekink, Edward R. T.'

_publ_section_title
;
 Electronic and steric control over Au&#x22EF;Au, C--H&#x22EF;O and
 C--H&#x22EF;\p interactions in the crystal structures of mononuclear
 triarylphosphinegold(i) carbonimidothioates: R3PAu[SC(OMe)=NR&#x2032;]
 for R&#x2009;=&#x2009;Ph, o-tol, m-tol or p-tol, and
 R&#x2032;&#x2009;=&#x2009;Ph, o-tol, m-tol, p-tol or C6H4NO2-4
;
_journal_issue 5
_journal_name_full CrystEngComm
_journal_page_first 548
_journal_paper_doi 10.1039/b717198f
_journal_volume 10
_journal_year 2008
_chemical_formula_moiety 'C26 H23 Au N O P S, 0.5(C H Cl3)'
_chemical_formula_sum 'C26.5 H23.5 Au Cl1.5 N O P S'
_chemical_formula_weight 685.13
_chemical_name_systematic
;
?
;
_space_group_IT_number 2
_symmetry_cell_setting triclinic
_symmetry_space_group_name_Hall '-P 1'
_symmetry_space_group_name_H-M 'P -1'
_atom_sites_solution_hydrogens geom
_atom_sites_solution_primary direct
_atom_sites_solution_secondary difmap
_audit_creation_method SHELXL-97
_cell_angle_alpha 116.509(1)
_cell_angle_beta 99.132(1)
_cell_angle_gamma 101.974(1)
_cell_formula_units_Z 2
_cell_length_a 8.1461(4)
_cell_length_b 13.6666(6)
_cell_length_c 13.6850(6)
_cell_measurement_reflns_used 5384
_cell_measurement_temperature 223(2)
_cell_measurement_theta_max 29.9
_cell_measurement_theta_min 2.7
_cell_volume 1277.56(10)
_computing_cell_refinement 'SAINT (Bruker, 2000)'
_computing_data_collection 'SMART (Bruker, 2000)'
_computing_data_reduction 'SHELXTL (Bruker, 2000)'
_computing_molecular_graphics 'ORTEPII (Johnson, 1976)'
_computing_publication_material 'SHELXL-97 (Sheldrick, 1997)'
_computing_structure_refinement 'SHELXL-97 (Sheldrick, 1997)'
_computing_structure_solution 'PATTY in DIRDIF92 (Beurskens et al., 1992)'
_diffrn_ambient_temperature 223(2)
_diffrn_measured_fraction_theta_full 0.983
_diffrn_measured_fraction_theta_max 0.983
_diffrn_measurement_device_type 'Bruker AXS SMART CCD'
_diffrn_measurement_method '\w scans'
_diffrn_radiation_monochromator graphite
_diffrn_radiation_source 'fine-focus sealed tube'
_diffrn_radiation_type MoK\a
_diffrn_radiation_wavelength 0.71069
_diffrn_reflns_av_R_equivalents 0.024
_diffrn_reflns_av_sigmaI/netI 0.041
_diffrn_reflns_limit_h_max 11
_diffrn_reflns_limit_h_min -11
_diffrn_reflns_limit_k_max 18
_diffrn_reflns_limit_k_min -19
_diffrn_reflns_limit_l_max 19
_diffrn_reflns_limit_l_min -13
_diffrn_reflns_number 12754
_diffrn_reflns_theta_full 30.0
_diffrn_reflns_theta_max 30.0
_diffrn_reflns_theta_min 1.8
_diffrn_standards_decay_% 0
_diffrn_standards_number 0
_exptl_absorpt_coefficient_mu 6.079
_exptl_absorpt_correction_T_max 1
_exptl_absorpt_correction_T_min 0.190
_exptl_absorpt_correction_type multi-scan
_exptl_absorpt_process_details '(SADABS, Bruker, 2000 & Blessing, 1995)'
_exptl_crystal_colour colourless
_exptl_crystal_density_diffrn 1.781
_exptl_crystal_density_method 'not measured'
_exptl_crystal_description plate
_exptl_crystal_F_000 666
_exptl_crystal_size_max 0.21
_exptl_crystal_size_mid 0.18
_exptl_crystal_size_min 0.04
_refine_diff_density_max 2.41
_refine_diff_density_min -1.65
_refine_diff_density_rms 0.177
_refine_ls_extinction_method none
_refine_ls_goodness_of_fit_ref 1.04
_refine_ls_hydrogen_treatment constr
_refine_ls_matrix_type full
_refine_ls_number_parameters 300
_refine_ls_number_reflns 7360
_refine_ls_number_restraints 7
_refine_ls_restrained_S_all 1.04
_refine_ls_R_factor_all 0.052
_refine_ls_R_factor_gt 0.047
_refine_ls_shift/su_max <0.001
_refine_ls_shift/su_mean 0.000
_refine_ls_structure_factor_coef Fsqd
_refine_ls_weighting_details 'calc w=1/[\s^2^(Fo^2^)+(0.0708P)^2^+1.7853P] where P=(Fo^2^+2Fc^2^)/3'
_refine_ls_weighting_scheme calc
_refine_ls_wR_factor_gt 0.117
_refine_ls_wR_factor_ref 0.120
_reflns_number_gt 6664
_reflns_number_total 7360
_reflns_threshold_expression I>2\s(I)
_cod_data_source_file b717198f.txt
_cod_data_source_block Ph3PAu(SC(OMe)=NC6H5).0.5CHCl3
_cod_original_formula_sum 'C26.50 H23.50 Au Cl1.50 N O P S'
_cod_database_code 7201858

loop_
_symmetry_equiv_pos_as_xyz
'x, y, z'
'-x, -y, -z'

loop_
_atom_site_label
_atom_site_type_symbol
_atom_site_fract_x
_atom_site_fract_y
_atom_site_fract_z
_atom_site_U_iso_or_equiv
_atom_site_adp_type
_atom_site_occupancy
_atom_site_symmetry_multiplicity
_atom_site_calc_flag
_atom_site_refinement_flags
_atom_site_disorder_assembly
_atom_site_disorder_group
Au Au 0.14897(2) 0.041371(15) 0.216506(16) 0.03643(8) Uani 1 1 d . . .
S1 S 0.14248(19) 0.21149(12) 0.36246(12) 0.0438(3) Uani 1 1 d . . .
P1 P 0.13490(16) -0.13037(11) 0.07169(11) 0.0326(2) Uani 1 1 d . . .
O1 O 0.4768(5) 0.2341(4) 0.4157(4) 0.0523(10) Uani 1 1 d . . .
N1 N 0.3902(7) 0.3478(5) 0.5652(4) 0.0459(11) Uani 1 1 d . . .
C1 C 0.3515(7) 0.2724(5) 0.4604(5) 0.0415(11) Uani 1 1 d . . .
C2 C 0.2581(8) 0.3876(5) 0.6123(5) 0.0451(12) Uani 1 1 d . . .
C3 C 0.1909(8) 0.3485(6) 0.6794(6) 0.0508(14) Uani 1 1 d . . .
H3 H 0.2284 0.2927 0.6905 0.061 Uiso 1 1 calc R . .
C4 C 0.0679(9) 0.3911(7) 0.7307(7) 0.0617(17) Uani 1 1 d . . .
H4 H 0.0208 0.3630 0.7750 0.074 Uiso 1 1 calc R . .
C5 C 0.0153(10) 0.4743(7) 0.7165(6) 0.0632(19) Uani 1 1 d . . .
H5 H -0.0670 0.5036 0.7517 0.076 Uiso 1 1 calc R . .
C6 C 0.0828(10) 0.5144(6) 0.6510(7) 0.0650(19) Uani 1 1 d . . .
H6 H 0.0461 0.5710 0.6411 0.078 Uiso 1 1 calc R . .
C7 C 0.2051(10) 0.4718(6) 0.5991(6) 0.0584(16) Uani 1 1 d . . .
H7 H 0.2518 0.5003 0.5549 0.070 Uiso 1 1 calc R . .
C8 C 0.6532(9) 0.2865(8) 0.4934(6) 0.0638(19) Uani 1 1 d . . .
H8A H 0.6827 0.3697 0.5311 0.096 Uiso 1 1 calc R . .
H8B H 0.7357 0.2627 0.4509 0.096 Uiso 1 1 calc R . .
H8C H 0.6589 0.2620 0.5501 0.096 Uiso 1 1 calc R . .
C9 C 0.2322(6) -0.2154(4) 0.1187(5) 0.0357(10) Uani 1 1 d . . .
C10 C 0.1806(7) -0.3358(5) 0.0525(5) 0.0388(10) Uani 1 1 d . . .
H10 H 0.0992 -0.3735 -0.0201 0.047 Uiso 1 1 calc R . .
C11 C 0.2490(8) -0.3994(5) 0.0936(6) 0.0444(12) Uani 1 1 d . . .
H11 H 0.2139 -0.4800 0.0486 0.053 Uiso 1 1 calc R . .
C12 C 0.3685(8) -0.3449(6) 0.2003(6) 0.0466(13) Uani 1 1 d . . .
H12 H 0.4134 -0.3884 0.2283 0.056 Uiso 1 1 calc R . .
C13 C 0.4213(8) -0.2269(6) 0.2651(6) 0.0515(14) Uani 1 1 d . . .
H13 H 0.5036 -0.1896 0.3373 0.062 Uiso 1 1 calc R . .
C14 C 0.3538(8) -0.1621(5) 0.2245(5) 0.0444(12) Uani 1 1 d . . .
H14 H 0.3912 -0.0813 0.2695 0.053 Uiso 1 1 calc R . .
C15 C 0.2321(6) -0.1185(4) -0.0342(4) 0.0335(9) Uani 1 1 d . . .
C16 C 0.2861(8) -0.2050(5) -0.1090(5) 0.0429(12) Uani 1 1 d . . .
H16 H 0.2733 -0.2731 -0.1053 0.052 Uiso 1 1 calc R . .
C17 C 0.3586(8) -0.1922(5) -0.1891(5) 0.0465(12) Uani 1 1 d . . .
H17 H 0.3979 -0.2505 -0.2380 0.056 Uiso 1 1 calc R . .
C18 C 0.3731(8) -0.0940(5) -0.1973(6) 0.0454(12) Uani 1 1 d . . .
H18 H 0.4199 -0.0864 -0.2529 0.054 Uiso 1 1 calc R . .
C19 C 0.3191(8) -0.0065(5) -0.1241(5) 0.0440(12) Uani 1 1 d . . .
H19 H 0.3291 0.0603 -0.1300 0.053 Uiso 1 1 calc R . .
C20 C 0.2498(7) -0.0183(5) -0.0416(5) 0.0398(11) Uani 1 1 d . . .
H20 H 0.2149 0.0415 0.0093 0.048 Uiso 1 1 calc R . .
C21 C -0.0889(6) -0.2259(4) -0.0057(5) 0.0345(9) Uani 1 1 d . . .
C22 C -0.1926(7) -0.2513(5) 0.0571(5) 0.0435(12) Uani 1 1 d . . .
H22 H -0.1469 -0.2187 0.1363 0.052 Uiso 1 1 calc R . .
C23 C -0.3645(8) -0.3254(6) 0.0018(7) 0.0540(15) Uani 1 1 d . . .
H23 H -0.4357 -0.3414 0.0440 0.065 Uiso 1 1 calc R . .
C24 C -0.4299(8) -0.3752(6) -0.1149(7) 0.0549(16) Uani 1 1 d . . .
H24 H -0.5443 -0.4270 -0.1524 0.066 Uiso 1 1 calc R . .
C25 C -0.3283(8) -0.3490(6) -0.1758(6) 0.0516(14) Uani 1 1 d . . .
H25 H -0.3749 -0.3812 -0.2549 0.062 Uiso 1 1 calc R . .
C26 C -0.1572(7) -0.2755(5) -0.1223(5) 0.0416(11) Uani 1 1 d . . .
H26 H -0.0878 -0.2595 -0.1653 0.050 Uiso 1 1 calc R . .
C27 C 0.008(2) 1.0409(15) 0.4812(12) 0.081(5) Uiso 0.50 1 d PD . .
H27 H 0.0676 1.1167 0.4922 0.097 Uiso 0.50 1 d PD . .
Cl1 Cl -0.1747(8) 0.9644(6) 0.3642(5) 0.1029(16) Uiso 0.50 1 d PD . .
Cl2 Cl 0.1567(11) 0.9568(8) 0.4457(8) 0.136(3) Uiso 0.50 1 d PD . .
Cl3 Cl -0.0374(16) 1.0629(11) 0.6064(9) 0.181(4) Uiso 0.50 1 d PD . .

loop_
_atom_site_aniso_label
_atom_site_aniso_U_11
_atom_site_aniso_U_22
_atom_site_aniso_U_33
_atom_site_aniso_U_23
_atom_site_aniso_U_13
_atom_site_aniso_U_12
Au 0.04144(12) 0.03284(11) 0.03089(11) 0.01174(8) 0.01183(8) 0.01225(8)
S1 0.0458(7) 0.0402(7) 0.0334(6) 0.0087(5) 0.0085(5) 0.0154(6)
P1 0.0351(6) 0.0314(6) 0.0315(6) 0.0145(5) 0.0105(5) 0.0126(5)
O1 0.042(2) 0.070(3) 0.038(2) 0.020(2) 0.0160(17) 0.016(2)
N1 0.046(2) 0.050(3) 0.031(2) 0.013(2) 0.0094(19) 0.014(2)
C1 0.043(3) 0.046(3) 0.034(3) 0.021(2) 0.011(2) 0.010(2)
C2 0.043(3) 0.041(3) 0.032(3) 0.007(2) 0.003(2) 0.009(2)
C3 0.047(3) 0.049(3) 0.051(3) 0.018(3) 0.017(3) 0.016(3)
C4 0.054(4) 0.070(4) 0.060(4) 0.027(4) 0.023(3) 0.025(3)
C5 0.058(4) 0.059(4) 0.049(4) 0.006(3) 0.014(3) 0.024(3)
C6 0.070(4) 0.046(3) 0.058(4) 0.011(3) 0.003(3) 0.028(3)
C7 0.073(4) 0.050(3) 0.043(3) 0.018(3) 0.010(3) 0.019(3)
C8 0.044(3) 0.091(6) 0.044(3) 0.026(4) 0.012(3) 0.016(3)
C9 0.035(2) 0.040(2) 0.037(3) 0.022(2) 0.0116(19) 0.0144(19)
C10 0.036(2) 0.037(2) 0.045(3) 0.021(2) 0.012(2) 0.014(2)
C11 0.045(3) 0.044(3) 0.057(4) 0.030(3) 0.023(3) 0.020(2)
C12 0.045(3) 0.059(3) 0.056(4) 0.040(3) 0.018(3) 0.024(3)
C13 0.045(3) 0.063(4) 0.045(3) 0.029(3) 0.004(2) 0.014(3)
C14 0.047(3) 0.043(3) 0.039(3) 0.020(2) 0.008(2) 0.011(2)
C15 0.034(2) 0.034(2) 0.033(2) 0.0157(19) 0.0117(18) 0.0126(18)
C16 0.057(3) 0.036(2) 0.043(3) 0.021(2) 0.020(3) 0.020(2)
C17 0.054(3) 0.042(3) 0.048(3) 0.021(3) 0.023(3) 0.021(2)
C18 0.045(3) 0.048(3) 0.047(3) 0.025(3) 0.020(2) 0.013(2)
C19 0.052(3) 0.042(3) 0.049(3) 0.028(3) 0.021(3) 0.018(2)
C20 0.042(3) 0.038(2) 0.045(3) 0.020(2) 0.019(2) 0.017(2)
C21 0.034(2) 0.036(2) 0.039(3) 0.018(2) 0.0144(19) 0.0174(19)
C22 0.040(3) 0.046(3) 0.044(3) 0.021(2) 0.017(2) 0.013(2)
C23 0.041(3) 0.055(3) 0.071(4) 0.032(3) 0.024(3) 0.018(3)
C24 0.037(3) 0.044(3) 0.067(4) 0.015(3) 0.009(3) 0.012(2)
C25 0.047(3) 0.051(3) 0.043(3) 0.014(3) 0.002(2) 0.018(3)
C26 0.044(3) 0.047(3) 0.033(3) 0.017(2) 0.010(2) 0.020(2)

loop_
_atom_type_symbol
_atom_type_description
_atom_type_scat_dispersion_real
_atom_type_scat_dispersion_imag
_atom_type_scat_source
C C 0.0033 0.0016 'International Tables Vol C Tables 4.2.6.8 and 6.1.1.4'
H H 0.0000 0.0000 'International Tables Vol C Tables 4.2.6.8 and 6.1.1.4'
Au Au -2.0133 8.8022 'International Tables Vol C Tables 4.2.6.8 and 6.1.1.4'
N N 0.0061 0.0033 'International Tables Vol C Tables 4.2.6.8 and 6.1.1.4'
O O 0.0106 0.0060 'International Tables Vol C Tables 4.2.6.8 and 6.1.1.4'
P P 0.1023 0.0942 'International Tables Vol C Tables 4.2.6.8 and 6.1.1.4'
S S 0.1246 0.1234 'International Tables Vol C Tables 4.2.6.8 and 6.1.1.4'
Cl Cl 0.1484 0.1585 'International Tables Vol C Tables 4.2.6.8 and 6.1.1.4'

loop_
_geom_angle_atom_site_label_1
_geom_angle_atom_site_label_2
_geom_angle_atom_site_label_3
_geom_angle
_geom_angle_site_symmetry_1
_geom_angle_site_symmetry_3
_geom_angle_publ_flag
P1 Au S1 175.96(5) . . ?
C1 S1 Au 105.0(2) . . ?
C15 P1 C9 108.2(2) . . ?
C15 P1 C21 105.8(2) . . ?
C9 P1 C21 102.0(2) . . ?
C15 P1 Au 113.59(16) . . ?
C9 P1 Au 113.40(18) . . ?
C21 P1 Au 112.82(15) . . ?
C1 O1 C8 115.8(5) . . ?
C1 N1 C2 120.1(5) . . ?
N1 C1 O1 120.2(5) . . ?
N1 C1 S1 125.4(5) . . ?
O1 C1 S1 114.4(4) . . ?
C7 C2 C3 119.2(6) . . ?
C7 C2 N1 120.8(6) . . ?
C3 C2 N1 119.8(6) . . ?
C2 C3 C4 120.4(7) . . ?
C2 C3 H3 119.8 . . ?
C4 C3 H3 119.8 . . ?
C5 C4 C3 120.0(7) . . ?
C5 C4 H4 120.0 . . ?
C3 C4 H4 120.0 . . ?
C4 C5 C6 119.9(7) . . ?
C4 C5 H5 120.0 . . ?
C6 C5 H5 120.0 . . ?
C7 C6 C5 120.4(7) . . ?
C7 C6 H6 119.8 . . ?
C5 C6 H6 119.8 . . ?
C2 C7 C6 120.1(7) . . ?
C2 C7 H7 120.0 . . ?
C6 C7 H7 120.0 . . ?
O1 C8 H8A 109.5 . . ?
O1 C8 H8B 109.5 . . ?
H8A C8 H8B 109.5 . . ?
O1 C8 H8C 109.5 . . ?
H8A C8 H8C 109.5 . . ?
H8B C8 H8C 109.5 . . ?
C10 C9 C14 118.6(5) . . ?
C10 C9 P1 121.4(4) . . ?
C14 C9 P1 119.9(4) . . ?
C11 C10 C9 120.3(5) . . ?
C11 C10 H10 119.9 . . ?
C9 C10 H10 119.9 . . ?
C12 C11 C10 120.4(6) . . ?
C12 C11 H11 119.8 . . ?
C10 C11 H11 119.8 . . ?
C11 C12 C13 119.6(5) . . ?
C11 C12 H12 120.2 . . ?
C13 C12 H12 120.2 . . ?
C14 C13 C12 120.5(6) . . ?
C14 C13 H13 119.8 . . ?
C12 C13 H13 119.8 . . ?
C13 C14 C9 120.6(6) . . ?
C13 C14 H14 119.7 . . ?
C9 C14 H14 119.7 . . ?
C16 C15 C20 119.1(5) . . ?
C16 C15 P1 122.8(4) . . ?
C20 C15 P1 118.1(4) . . ?
C15 C16 C17 120.6(5) . . ?
C15 C16 H16 119.7 . . ?
C17 C16 H16 119.7 . . ?
C18 C17 C16 120.0(5) . . ?
C18 C17 H17 120.0 . . ?
C16 C17 H17 120.0 . . ?
C17 C18 C19 120.5(5) . . ?
C17 C18 H18 119.8 . . ?
C19 C18 H18 119.8 . . ?
C18 C19 C20 119.5(5) . . ?
C18 C19 H19 120.3 . . ?
C20 C19 H19 120.3 . . ?
C15 C20 C19 120.2(5) . . ?
C15 C20 H20 119.9 . . ?
C19 C20 H20 119.9 . . ?
C26 C21 C22 119.5(5) . . ?
C26 C21 P1 123.2(4) . . ?
C22 C21 P1 117.3(4) . . ?
C23 C22 C21 119.7(6) . . ?
C23 C22 H22 120.1 . . ?
C21 C22 H22 120.1 . . ?
C24 C23 C22 120.0(6) . . ?
C24 C23 H23 120.0 . . ?
C22 C23 H23 120.0 . . ?
C23 C24 C25 120.0(6) . . ?
C23 C24 H24 120.0 . . ?
C25 C24 H24 120.0 . . ?
C26 C25 C24 120.8(6) . . ?
C26 C25 H25 119.6 . . ?
C24 C25 H25 119.6 . . ?
C21 C26 C25 120.0(6) . . ?
C21 C26 H26 120.0 . . ?
C25 C26 H26 120.0 . . ?
Cl3 C27 C27 72.6(13) 2_576 2_576 ?
Cl3 C27 Cl3 128.3(12) 2_576 . ?
C27 C27 Cl3 55.7(10) 2_576 . ?
Cl3 C27 Cl1 70.3(8) 2_576 . ?
C27 C27 Cl1 97.0(15) 2_576 . ?
Cl3 C27 Cl1 113.1(10) . . ?
Cl3 C27 Cl2 126.8(13) 2_576 2_576 ?
C27 C27 Cl2 67.4(11) 2_576 2_576 ?
Cl1 C27 Cl2 81.2(8) . 2_576 ?
C27 C27 Cl2 66.4(11) 2_576 . ?
Cl3 C27 Cl2 112.8(10) . . ?
Cl1 C27 Cl2 104.3(9) . . ?
Cl2 C27 Cl2 133.8(10) 2_576 . ?
Cl3 C27 H27 119(10) 2_576 . ?
C27 C27 H27 150(10) 2_576 . ?
Cl3 C27 H27 107(10) . . ?
Cl1 C27 H27 113(10) . . ?
Cl2 C27 H27 113(10) 2_576 . ?
Cl2 C27 H27 107(10) . . ?
Cl3 Cl1 C27 48.8(6) 2_576 . ?
Cl3 Cl2 C27 69.1(9) 2_576 2_576 ?
Cl3 Cl2 C27 55.3(10) 2_576 . ?
C27 Cl2 C27 46.2(10) 2_576 . ?
Cl2 Cl3 C27 90.7(11) 2_576 2_576 ?
Cl2 Cl3 Cl1 151.5(12) 2_576 2_576 ?
C27 Cl3 Cl1 60.9(7) 2_576 2_576 ?
Cl2 Cl3 C27 77.5(10) 2_576 . ?
C27 Cl3 C27 51.7(12) 2_576 . ?
Cl1 Cl3 C27 82.4(7) 2_576 . ?

loop_
_geom_bond_atom_site_label_1
_geom_bond_atom_site_label_2
_geom_bond_distance
_geom_bond_site_symmetry_2
_geom_bond_publ_flag
Au P1 2.2613(12) . ?
Au S1 2.3101(13) . ?
S1 C1 1.755(6) . ?
P1 C15 1.810(5) . ?
P1 C9 1.811(5) . ?
P1 C21 1.821(5) . ?
O1 C1 1.351(7) . ?
O1 C8 1.455(8) . ?
N1 C1 1.273(7) . ?
N1 C2 1.421(7) . ?
C2 C7 1.382(9) . ?
C2 C3 1.380(9) . ?
C3 C4 1.392(9) . ?
C3 H3 0.9400 . ?
C4 C5 1.373(11) . ?
C4 H4 0.9400 . ?
C5 C6 1.370(12) . ?
C5 H5 0.9400 . ?
C6 C7 1.390(10) . ?
C6 H6 0.9400 . ?
C7 H7 0.9400 . ?
C8 H8A 0.9700 . ?
C8 H8B 0.9700 . ?
C8 H8C 0.9700 . ?
C9 C10 1.402(7) . ?
C9 C14 1.383(8) . ?
C10 C11 1.385(8) . ?
C10 H10 0.9400 . ?
C11 C12 1.383(9) . ?
C11 H11 0.9400 . ?
C12 C13 1.374(9) . ?
C12 H12 0.9400 . ?
C13 C14 1.393(9) . ?
C13 H13 0.9400 . ?
C14 H14 0.9400 . ?
C15 C16 1.384(7) . ?
C15 C20 1.397(7) . ?
C16 C17 1.384(8) . ?
C16 H16 0.9400 . ?
C17 C18 1.379(8) . ?
C17 H17 0.9400 . ?
C18 C19 1.383(8) . ?
C18 H18 0.9400 . ?
C19 C20 1.396(8) . ?
C19 H19 0.9400 . ?
C20 H20 0.9400 . ?
C21 C26 1.383(8) . ?
C21 C22 1.395(7) . ?
C22 C23 1.397(9) . ?
C22 H22 0.9400 . ?
C23 C24 1.380(11) . ?
C23 H23 0.9400 . ?
C24 C25 1.368(10) . ?
C24 H24 0.9400 . ?
C25 C26 1.387(9) . ?
C25 H25 0.9400 . ?
C26 H26 0.9400 . ?
C27 Cl3 1.488(19) 2_576 ?
C27 C27 1.41(3) 2_576 ?
C27 Cl3 1.719(15) . ?
C27 Cl1 1.727(15) . ?
C27 Cl2 1.797(18) 2_576 ?
C27 Cl2 1.810(14) . ?
C27 H27 0.980 . ?
Cl1 Cl3 1.862(13) 2_576 ?
Cl2 Cl3 1.013(13) 2_576 ?
Cl2 C27 1.797(18) 2_576 ?
Cl3 Cl2 1.013(13) 2_576 ?
Cl3 C27 1.488(19) 2_576 ?
Cl3 Cl1 1.862(13) 2_576 ?
